data_4103086
loop_
_publ_author_name
'Youjun Yang'
'Stephanie K. Seidlits'
'Michelle M. Adams'
'Vincent M. Lynch'
'Christine E. Schmidt'
'Eric V. Anslyn'
'Jason B. Shear'

_publ_section_title
;
 A Highly Selective Low-Background Fluorescent Imaging Agent for Nitric
 Oxide
;
_journal_name_full 'Journal of the American Chemical Society'
_journal_page_first 13114
_journal_page_last 13116
_journal_paper_doi 10.1021/ja1040013
_journal_volume 132
_journal_year 2010
_chemical_formula_sum 'C19 H14 N4'
_chemical_formula_weight 298.34
_chemical_name_systematic
;
 ?
;
_space_group_IT_number 14
_symmetry_cell_setting monoclinic
_symmetry_space_group_name_Hall '-P 2yn'
_symmetry_space_group_name_H-M 'P 1 21/n 1'
_atom_sites_solution_hydrogens geom
_atom_sites_solution_primary direct
_atom_sites_solution_secondary difmap
_audit_creation_method SHELXL-97
_cell_angle_alpha 90.00
_cell_angle_beta 114.544(3)
_cell_angle_gamma 90.00
_cell_formula_units_Z 4
_cell_length_a 15.242(2)
_cell_length_b 6.8033(12)
_cell_length_c 15.381(2)
_cell_measurement_reflns_used 13679
_cell_measurement_temperature 100(2)
_cell_measurement_theta_max 27.5
_cell_measurement_theta_min 2.0
_cell_volume 1450.8(4)
_computing_cell_refinement 'CrystalClear (Rigaku Inc., 2008)'
_computing_data_collection 'CrystalClear (Rigaku Inc., 2008)'
_computing_data_reduction 'CrystalClear (Rigaku Inc., 2008)'
_computing_molecular_graphics 'XP SHELXTL/PC, Siemens Analytical'
_computing_structure_refinement 'XL SHELXTL/PC, Siemens Analytical'
_computing_structure_solution
;

SIR97 - Altomare A., Burla M.C., Camalli M., Cascarano G.L., Giacovazzo C., 
Guagliardi A., Moliterni A.G.G., Polidori G.,Spagna R.
;
_diffrn_ambient_temperature 100(2)
_diffrn_measured_fraction_theta_full 0.993
_diffrn_measured_fraction_theta_max 0.993
_diffrn_measurement_device_type 'Rigaku AFC-12 with Saturn 724+ CCD'
_diffrn_measurement_method \w-scans
_diffrn_radiation_monochromator graphite
_diffrn_radiation_source 'fine-focus sealed tube'
_diffrn_radiation_type MoK\a
_diffrn_radiation_wavelength 0.71073
_diffrn_reflns_av_R_equivalents 0.0390
_diffrn_reflns_av_sigmaI/netI 0.0399
_diffrn_reflns_limit_h_max 19
_diffrn_reflns_limit_h_min -19
_diffrn_reflns_limit_k_max 8
_diffrn_reflns_limit_k_min -8
_diffrn_reflns_limit_l_max 18
_diffrn_reflns_limit_l_min -19
_diffrn_reflns_number 13160
_diffrn_reflns_theta_full 27.48
_diffrn_reflns_theta_max 27.48
_diffrn_reflns_theta_min 3.16
_exptl_absorpt_coefficient_mu 0.084
_exptl_absorpt_correction_type none
_exptl_crystal_colour yellow
_exptl_crystal_density_diffrn 1.366
_exptl_crystal_density_method 'not measured'
_exptl_crystal_description needles
_exptl_crystal_F_000 624
_exptl_crystal_size_max 0.36
_exptl_crystal_size_mid 0.06
_exptl_crystal_size_min 0.06
_refine_diff_density_max 0.319
_refine_diff_density_min -0.256
_refine_diff_density_rms 0.053
_refine_ls_extinction_method none
_refine_ls_goodness_of_fit_ref 1.094
_refine_ls_hydrogen_treatment refall
_refine_ls_matrix_type full
_refine_ls_number_parameters 264
_refine_ls_number_reflns 3303
_refine_ls_number_restraints 0
_refine_ls_restrained_S_all 1.094
_refine_ls_R_factor_all 0.0945
_refine_ls_R_factor_gt 0.0515
_refine_ls_shift/su_max 0.025
_refine_ls_shift/su_mean 0.002
_refine_ls_structure_factor_coef Fsqd
_refine_ls_weighting_details 'calc w=1/[\s^2^(Fo^2^)+(0.0496P)^2^+0.2741P] where P=(Fo^2^+2Fc^2^)/3'
_refine_ls_weighting_scheme calc
_refine_ls_wR_factor_gt 0.1085
_refine_ls_wR_factor_ref 0.1275
_reflns_number_gt 2010
_reflns_number_total 3303
_reflns_threshold_expression >2sigma(I)
_cod_data_source_file ja1040013_si_002.cif
_cod_data_source_block shelxl
_cod_database_code 4103086

loop_
_symmetry_equiv_pos_as_xyz
'x, y, z'
'-x+1/2, y+1/2, -z+1/2'
'-x, -y, -z'
'x-1/2, -y-1/2, z-1/2'

loop_
_atom_site_label
_atom_site_type_symbol
_atom_site_fract_x
_atom_site_fract_y
_atom_site_fract_z
_atom_site_U_iso_or_equiv
_atom_site_adp_type
_atom_site_occupancy
_atom_site_symmetry_multiplicity
_atom_site_calc_flag
N1 N 0.04235(10) 0.0694(2) 0.70888(10) 0.0233(3) Uani 1 1 d
N2 N 0.08020(9) 0.0690(2) 0.64669(10) 0.0226(3) Uani 1 1 d
N3 N 0.53691(10) 0.0763(2) 0.61529(10) 0.0291(4) Uani 1 1 d
N4 N 0.26150(10) 0.0716(2) 1.10161(10) 0.0244(3) Uani 1 1 d
C1 C 0.20980(11) 0.0731(2) 1.00452(12) 0.0210(4) Uani 1 1 d
C2 C 0.10664(12) 0.0761(3) 0.96422(13) 0.0240(4) Uani 1 1 d
H2 H 0.0727(13) 0.082(3) 1.0031(13) 0.027(5) Uiso 1 1 d
C3 C 0.05428(12) 0.0750(3) 0.86796(12) 0.0233(4) Uani 1 1 d
H3 H -0.0168(15) 0.080(3) 0.8421(13) 0.038(5) Uiso 1 1 d
C4 C 0.09977(11) 0.0734(2) 0.80499(12) 0.0205(4) Uani 1 1 d
C5 C 0.17929(11) 0.0730(2) 0.67803(11) 0.0193(4) Uani 1 1 d
C6 C 0.21515(11) 0.0714(2) 0.60466(11) 0.0193(4) Uani 1 1 d
C7 C 0.15347(12) 0.0620(2) 0.50629(12) 0.0226(4) Uani 1 1 d
H7 H 0.0843(14) 0.054(3) 0.4900(12) 0.031(5) Uiso 1 1 d
C8 C 0.19014(12) 0.0583(2) 0.43878(12) 0.0232(4) Uani 1 1 d
H8 H 0.1478(13) 0.049(2) 0.3697(13) 0.025(5) Uiso 1 1 d
C9 C 0.29019(12) 0.0633(2) 0.46570(12) 0.0225(4) Uani 1 1 d
H9 H 0.3158(13) 0.057(2) 0.4169(13) 0.026(5) Uiso 1 1 d
C10 C 0.35190(11) 0.0725(2) 0.56169(12) 0.0212(4) Uani 1 1 d
C11 C 0.31641(11) 0.0768(2) 0.63352(11) 0.0195(4) Uani 1 1 d
C12 C 0.37929(11) 0.0840(2) 0.73257(12) 0.0208(4) Uani 1 1 d
H12 H 0.4504(13) 0.092(2) 0.7508(12) 0.028(5) Uiso 1 1 d
C13 C 0.34451(11) 0.0835(2) 0.80026(13) 0.0215(4) Uani 1 1 d
H13 H 0.3871(13) 0.092(2) 0.8673(12) 0.021(4) Uiso 1 1 d
C14 C 0.24299(11) 0.0773(2) 0.77508(11) 0.0184(3) Uani 1 1 d
C15 C 0.20228(11) 0.0756(2) 0.84353(11) 0.0188(4) Uani 1 1 d
C16 C 0.25531(11) 0.0747(2) 0.94258(12) 0.0205(4) Uani 1 1 d
H16 H 0.3267(13) 0.072(2) 0.9701(12) 0.022(4) Uiso 1 1 d
C17 C 0.36644(12) 0.0628(3) 1.14144(13) 0.0265(4) Uani 1 1 d
H17A H 0.3888(14) -0.064(3) 1.1223(13) 0.040(6) Uiso 1 1 d
H17B H 0.3907(14) 0.065(3) 1.2128(14) 0.036(5) Uiso 1 1 d
H17C H 0.3934(13) 0.175(3) 1.1207(12) 0.030(5) Uiso 1 1 d
C18 C 0.21461(15) 0.0396(3) 1.16531(15) 0.0317(5) Uani 1 1 d
H18A H 0.1679(15) 0.149(3) 1.1612(14) 0.047(6) Uiso 1 1 d
H18B H 0.2630(16) 0.035(3) 1.2329(16) 0.043(6) Uiso 1 1 d
H18C H 0.1790(15) -0.088(3) 1.1518(14) 0.041(6) Uiso 1 1 d
C19 C 0.45471(12) 0.0752(2) 0.59013(12) 0.0229(4) Uani 1 1 d

loop_
_atom_site_aniso_label
_atom_site_aniso_U_11
_atom_site_aniso_U_22
_atom_site_aniso_U_33
_atom_site_aniso_U_23
_atom_site_aniso_U_13
_atom_site_aniso_U_12
N1 0.0149(7) 0.0224(7) 0.0260(8) 0.0002(6) 0.0020(6) 0.0011(6)
N2 0.0127(7) 0.0215(7) 0.0265(8) -0.0006(6) 0.0011(6) -0.0003(6)
N3 0.0207(8) 0.0377(9) 0.0250(8) -0.0004(7) 0.0055(7) -0.0024(7)
N4 0.0171(7) 0.0300(8) 0.0235(8) 0.0020(6) 0.0059(6) -0.0002(6)
C1 0.0157(8) 0.0162(8) 0.0254(9) 0.0000(7) 0.0028(7) 0.0000(7)
C2 0.0160(8) 0.0239(9) 0.0298(10) -0.0004(8) 0.0073(8) -0.0004(7)
C3 0.0130(8) 0.0216(8) 0.0319(10) -0.0004(8) 0.0059(7) -0.0004(7)
C4 0.0135(8) 0.0158(8) 0.0260(9) -0.0006(7) 0.0019(7) 0.0008(7)
C5 0.0135(8) 0.0133(7) 0.0250(9) -0.0008(7) 0.0019(7) -0.0012(6)
C6 0.0154(8) 0.0140(7) 0.0228(9) 0.0011(7) 0.0023(7) 0.0007(6)
C7 0.0143(8) 0.0192(8) 0.0273(9) 0.0000(7) 0.0016(7) -0.0002(7)
C8 0.0186(8) 0.0206(8) 0.0213(9) 0.0002(7) -0.0008(7) 0.0008(7)
C9 0.0199(8) 0.0210(8) 0.0237(9) 0.0002(7) 0.0061(7) -0.0007(7)
C10 0.0155(8) 0.0170(8) 0.0261(9) 0.0011(7) 0.0039(7) -0.0004(7)
C11 0.0149(8) 0.0144(8) 0.0241(9) 0.0009(7) 0.0031(7) 0.0006(6)
C12 0.0117(8) 0.0196(8) 0.0255(9) 0.0011(7) 0.0021(7) 0.0003(6)
C13 0.0129(8) 0.0199(8) 0.0232(9) 0.0000(7) -0.0011(7) 0.0000(7)
C14 0.0128(7) 0.0135(8) 0.0241(9) 0.0004(7) 0.0027(7) 0.0002(6)
C15 0.0118(7) 0.0141(7) 0.0248(9) 0.0005(7) 0.0019(7) 0.0002(6)
C16 0.0122(8) 0.0172(8) 0.0271(9) 0.0004(7) 0.0031(7) 0.0003(6)
C17 0.0161(8) 0.0309(10) 0.0254(10) 0.0018(9) 0.0014(7) -0.0005(8)
C18 0.0234(10) 0.0393(12) 0.0296(11) 0.0001(9) 0.0082(8) 0.0012(9)
C19 0.0223(9) 0.0230(8) 0.0205(9) 0.0011(7) 0.0059(7) -0.0011(7)

loop_
_atom_type_symbol
_atom_type_description
_atom_type_scat_dispersion_real
_atom_type_scat_dispersion_imag
_atom_type_scat_source
C C 0.0033 0.0016 'International Tables Vol C Tables 4.2.6.8 and 6.1.1.4'
H H 0.0000 0.0000 'International Tables Vol C Tables 4.2.6.8 and 6.1.1.4'
N N 0.0061 0.0033 'International Tables Vol C Tables 4.2.6.8 and 6.1.1.4'

loop_
_geom_angle_atom_site_label_1
_geom_angle_atom_site_label_2
_geom_angle_atom_site_label_3
_geom_angle
N2 N1 C4 120.77(13)
N1 N2 C5 119.72(13)
C1 N4 C18 121.10(15)
C1 N4 C17 119.54(14)
C18 N4 C17 118.23(15)
N4 C1 C16 121.46(14)
N4 C1 C2 120.26(15)
C16 C1 C2 118.27(15)
C3 C2 C1 120.94(17)
C3 C2 H2 117.7(11)
C1 C2 H2 121.4(11)
C2 C3 C4 121.07(16)
C2 C3 H3 119.2(11)
C4 C3 H3 119.7(11)
N1 C4 C3 117.82(14)
N1 C4 C15 123.27(15)
C3 C4 C15 118.91(15)
N2 C5 C14 123.00(15)
N2 C5 C6 116.16(14)
C14 C5 C6 120.83(14)
C7 C6 C11 119.34(15)
C7 C6 C5 122.54(14)
C11 C6 C5 118.11(14)
C8 C7 C6 120.90(15)
C8 C7 H7 122.7(10)
C6 C7 H7 116.4(10)
C7 C8 C9 120.75(16)
C7 C8 H8 121.7(10)
C9 C8 H8 117.5(10)
C10 C9 C8 119.28(16)
C10 C9 H9 120.6(11)
C8 C9 H9 120.1(11)
C9 C10 C11 121.47(15)
C9 C10 C19 119.73(15)
C11 C10 C19 118.80(15)
C6 C11 C10 118.25(15)
C6 C11 C12 119.80(15)
C10 C11 C12 121.95(14)
C13 C12 C11 121.28(15)
C13 C12 H12 120.6(10)
C11 C12 H12 118.1(10)
C12 C13 C14 121.20(16)
C12 C13 H13 121.2(10)
C14 C13 H13 117.6(10)
C5 C14 C15 117.65(14)
C5 C14 C13 118.76(15)
C15 C14 C13 123.59(15)
C16 C15 C4 119.49(15)
C16 C15 C14 124.94(14)
C4 C15 C14 115.57(14)
C1 C16 C15 121.29(15)
C1 C16 H16 118.6(9)
C15 C16 H16 120.1(9)
N4 C17 H17A 110.9(11)
N4 C17 H17B 107.5(11)
H17A C17 H17B 108.3(15)
N4 C17 H17C 111.5(10)
H17A C17 H17C 109.3(15)
H17B C17 H17C 109.3(15)
N4 C18 H18A 112.2(11)
N4 C18 H18B 110.6(12)
H18A C18 H18B 106.5(16)
N4 C18 H18C 111.6(11)
H18A C18 H18C 108.4(17)
H18B C18 H18C 107.3(17)
N3 C19 C10 178.13(18)

loop_
_geom_bond_atom_site_label_1
_geom_bond_atom_site_label_2
_geom_bond_distance
N1 N2 1.3062(19)
N1 C4 1.370(2)
N2 C5 1.3818(19)
N3 C19 1.147(2)
N4 C1 1.369(2)
N4 C18 1.449(2)
N4 C17 1.457(2)
C1 C16 1.392(2)
C1 C2 1.431(2)
C2 C3 1.359(2)
C2 H2 0.940(18)
C3 C4 1.406(2)
C3 H3 0.99(2)
C4 C15 1.422(2)
C5 C14 1.403(2)
C5 C6 1.444(2)
C6 C7 1.413(2)
C6 C11 1.418(2)
C7 C8 1.369(3)
C7 H7 0.978(19)
C8 C9 1.405(2)
C8 H8 0.989(18)
C9 C10 1.384(2)
C9 H9 0.979(18)
C10 C11 1.418(2)
C10 C19 1.441(2)
C11 C12 1.424(2)
C12 C13 1.350(2)
C12 H12 1.002(18)
C13 C14 1.431(2)
C13 H13 0.965(17)
C14 C15 1.427(2)
C15 C16 1.397(2)
C16 H16 0.990(18)
C17 H17A 1.01(2)
C17 H17B 1.00(2)
C17 H17C 0.982(19)
C18 H18A 1.01(2)
C18 H18B 0.99(2)
C18 H18C 1.00(2)

loop_
_geom_torsion_atom_site_label_1
_geom_torsion_atom_site_label_2
_geom_torsion_atom_site_label_3
_geom_torsion_atom_site_label_4
_geom_torsion
C4 N1 N2 C5 -0.1(2)
C18 N4 C1 C16 -170.39(16)
C17 N4 C1 C16 -2.8(2)
C18 N4 C1 C2 10.6(3)
C17 N4 C1 C2 178.23(16)
N4 C1 C2 C3 -179.11(16)
C16 C1 C2 C3 1.8(3)
C1 C2 C3 C4 -0.9(3)
N2 N1 C4 C3 179.55(15)
N2 N1 C4 C15 -0.6(2)
C2 C3 C4 N1 179.06(15)
C2 C3 C4 C15 -0.8(3)
N1 N2 C5 C14 0.0(2)
N1 N2 C5 C6 179.72(14)
N2 C5 C6 C7 -1.3(2)
C14 C5 C6 C7 178.35(15)
N2 C5 C6 C11 179.57(14)
C14 C5 C6 C11 -0.7(2)
C11 C6 C7 C8 -0.1(2)
C5 C6 C7 C8 -179.17(16)
C6 C7 C8 C9 0.2(3)
C7 C8 C9 C10 -0.2(3)
C8 C9 C10 C11 0.1(3)
C8 C9 C10 C19 179.25(16)
C7 C6 C11 C10 0.0(2)
C5 C6 C11 C10 179.14(15)
C7 C6 C11 C12 -179.29(15)
C5 C6 C11 C12 -0.2(2)
C9 C10 C11 C6 0.0(2)
C19 C10 C11 C6 -179.19(15)
C9 C10 C11 C12 179.27(15)
C19 C10 C11 C12 0.1(2)
C6 C11 C12 C13 0.8(2)
C10 C11 C12 C13 -178.47(16)
C11 C12 C13 C14 -0.5(3)
N2 C5 C14 C15 0.6(2)
C6 C5 C14 C15 -179.06(15)
N2 C5 C14 C13 -179.31(15)
C6 C5 C14 C13 1.0(2)
C12 C13 C14 C5 -0.4(2)
C12 C13 C14 C15 179.70(16)
N1 C4 C15 C16 -178.37(15)
C3 C4 C15 C16 1.5(2)
N1 C4 C15 C14 1.2(2)
C3 C4 C15 C14 -178.94(15)
C5 C14 C15 C16 178.40(15)
C13 C14 C15 C16 -1.7(3)
C5 C14 C15 C4 -1.2(2)
C13 C14 C15 C4 178.75(15)
N4 C1 C16 C15 179.82(15)
C2 C1 C16 C15 -1.1(3)
C4 C15 C16 C1 -0.5(2)
C14 C15 C16 C1 179.97(16)

loop_
_cod_related_entry_id
_cod_related_entry_database
_cod_related_entry_code
1 ChemSpider 30660137
